data_1570732
loop_
_publ_author_name
'Morteza Najarian, Amin'
'Dinic, Filip'
'Chen, Hao'
'Sabatini, Randy'
'Zheng, Chao'
'Lough, Alan J.'
'Maris, Thierry'
'Saidaminov, Makhsud I.'
'Garcia de Arquer, F. Pelayo'
'Voznyy, Oleksandr'
'Hoogland, Sjoerd'
'Sargent, Edward H.'

_publ_section_title
;
 Homomeric Chains of intermolecular bonds scaffold octahedral germanium
 perovskites
;
_journal_name_full Nature
_journal_page_first 328
_journal_page_last 335
_journal_paper_doi 10.1038/s41586-023-06209-y
_journal_volume 620
_journal_year 2023
_chemical_formula_moiety 'Ge I4, 2(C7 H9 F N)'
_chemical_formula_sum 'C14 H18 F2 Ge I4 N2'
_chemical_formula_weight 832.49
_chemical_name_common
;             
catena-[bis((4-fluorophenyl)methylammonium) 
bis(m-iodo)-bis(iodo)-germanium(ii)]
;
_space_group_crystal_system monoclinic
_space_group_IT_number 14
_space_group_name_Hall '-P 2ybc'
_space_group_name_H-M_alt 'P 1 21/c 1'
_atom_sites_solution_hydrogens geom
_atom_sites_solution_primary direct
_audit_creation_method SHELXL-2018/3
_cell_angle_alpha 90
_cell_angle_beta 98.035(3)
_cell_angle_gamma 90
_cell_formula_units_Z 2
_cell_length_a 16.4276(15)
_cell_length_b 8.2654(8)
_cell_length_c 8.2637(7)
_cell_measurement_reflns_used 2636
_cell_measurement_temperature 150(2)
_cell_measurement_theta_max 26.06
_cell_measurement_theta_min 2.50
_cell_volume 1111.04(18)
_computing_cell_refinement APEX3
_computing_data_collection 'APEX3 (Bruker, 2018)'
_computing_data_reduction 'SAINT (Bruker, 2014)'
_computing_molecular_graphics 'PLATON (Spek, 2009)'
_computing_publication_material 'SHELXTL (Sheldrick, 2008)'
_computing_structure_refinement 'SHELXL-2018/3 (Sheldrick, 2015b)'
_computing_structure_solution 'SHELXT 2014/5 (Sheldrick, 2015a)'
_diffrn_ambient_temperature 150(2)
_diffrn_measured_fraction_theta_full 0.999
_diffrn_measured_fraction_theta_max 1.000
_diffrn_measurement_device_type 'Bruker Kappa APEX-DUO PHOTON II CMOS'
_diffrn_measurement_method '\f and \w scans'
_diffrn_radiation_type MoK\a
_diffrn_radiation_wavelength 0.71073
_diffrn_reflns_av_R_equivalents 0.0995
_diffrn_reflns_av_unetI/netI 0.0525
_diffrn_reflns_Laue_measured_fraction_full 0.999
_diffrn_reflns_Laue_measured_fraction_max 1.000
_diffrn_reflns_limit_h_max 21
_diffrn_reflns_limit_h_min -21
_diffrn_reflns_limit_k_max 10
_diffrn_reflns_limit_k_min -10
_diffrn_reflns_limit_l_max 10
_diffrn_reflns_limit_l_min -10
_diffrn_reflns_number 22999
_diffrn_reflns_point_group_measured_fraction_full 0.999
_diffrn_reflns_point_group_measured_fraction_max 1.000
_diffrn_reflns_theta_full 25.242
_diffrn_reflns_theta_max 27.479
_diffrn_reflns_theta_min 2.504
_diffrn_source 'sealed tube with Bruker Triumph monochromator'
_exptl_absorpt_coefficient_mu 6.951
_exptl_absorpt_correction_T_max 0.7456
_exptl_absorpt_correction_T_min 0.6468
_exptl_absorpt_correction_type multi-scan
_exptl_absorpt_process_details 'SADABS (Krause et al., 2015)'
_exptl_crystal_colour red
_exptl_crystal_density_diffrn 2.488
_exptl_crystal_description plate
_exptl_crystal_F_000 756
_exptl_crystal_size_max 0.140
_exptl_crystal_size_mid 0.080
_exptl_crystal_size_min 0.020
_refine_diff_density_max 0.729
_refine_diff_density_min -0.813
_refine_diff_density_rms 0.162
_refine_ls_extinction_coef .
_refine_ls_extinction_method none
_refine_ls_goodness_of_fit_ref 1.040
_refine_ls_hydrogen_treatment constr
_refine_ls_matrix_type full
_refine_ls_number_parameters 107
_refine_ls_number_reflns 2545
_refine_ls_number_restraints 0
_refine_ls_restrained_S_all 1.040
_refine_ls_R_factor_all 0.0514
_refine_ls_R_factor_gt 0.0306
_refine_ls_shift/su_max 0.000
_refine_ls_shift/su_mean 0.000
_refine_ls_structure_factor_coef Fsqd
_refine_ls_weighting_details 'w=1/[\s^2^(Fo^2^)+0.6357P] where P=(Fo^2^+2Fc^2^)/3'
_refine_ls_weighting_scheme calc
_refine_ls_wR_factor_gt 0.0485
_refine_ls_wR_factor_ref 0.0524
_reflns_Friedel_coverage 0.000
_reflns_Friedel_fraction_full .
_reflns_Friedel_fraction_max .
_reflns_number_gt 1989
_reflns_number_total 2545
_reflns_threshold_expression 'I > 2\s(I)'
_cod_data_source_file 08-_4F-PMA_2_GeI4.cif
_cod_data_source_block 4f-pma
_cod_original_sg_symbol_H-M 'P 21/c'
_cod_database_code 1570732

loop_
_space_group_symop_id
_space_group_symop_operation_xyz
1 'x, y, z'
2 '-x, y+1/2, -z+1/2'
3 '-x, -y, -z'
4 'x, -y-1/2, z-1/2'

loop_
_atom_site_label
_atom_site_type_symbol
_atom_site_fract_x
_atom_site_fract_y
_atom_site_fract_z
_atom_site_U_iso_or_equiv
_atom_site_adp_type
_atom_site_occupancy
_atom_site_site_symmetry_order
_atom_site_calc_flag
_atom_site_refinement_flags_posn
_atom_site_refinement_flags_adp
_atom_site_refinement_flags_occupancy
_atom_site_disorder_assembly
_atom_site_disorder_group
Ge1 Ge 0.500000 0.500000 0.500000 0.02410(18) Uani 1 2 d S . P . .
I1 I 0.31755(2) 0.45069(4) 0.43891(4) 0.02100(9) Uani 1 1 d . . . . .
I2 I 0.47564(2) 0.78636(4) 0.27967(4) 0.02181(9) Uani 1 1 d . . . . .
F1 F 0.0092(2) -0.0043(4) 0.7874(5) 0.0550(10) Uani 1 1 d . . . . .
N1 N 0.3405(2) 0.0249(5) 0.4983(5) 0.0257(9) Uani 1 1 d . . . . .
H1A H 0.384868 -0.007100 0.451683 0.039 Uiso 1 1 calc R U . . .
H1B H 0.345194 -0.013004 0.602534 0.039 Uiso 1 1 calc R U . . .
H1C H 0.338022 0.134873 0.499243 0.039 Uiso 1 1 calc R U . . .
C1 C 0.1929(3) -0.0311(6) 0.4992(6) 0.0222(10) Uani 1 1 d . . . . .
C2 C 0.1543(3) 0.1151(6) 0.5197(6) 0.0280(12) Uani 1 1 d . . . . .
H2A H 0.170582 0.209054 0.466285 0.034 Uiso 1 1 calc R U . . .
C3 C 0.0922(3) 0.1264(6) 0.6170(7) 0.0343(13) Uani 1 1 d . . . . .
H3A H 0.066062 0.226526 0.632828 0.041 Uiso 1 1 calc R U . . .
C4 C 0.0700(3) -0.0140(7) 0.6898(7) 0.0346(13) Uani 1 1 d . . . . .
C5 C 0.1043(3) -0.1607(7) 0.6695(7) 0.0336(13) Uani 1 1 d . . . . .
H5A H 0.086145 -0.254969 0.719722 0.040 Uiso 1 1 calc R U . . .
C6 C 0.1671(3) -0.1683(6) 0.5726(6) 0.0276(12) Uani 1 1 d . . . . .
H6A H 0.192504 -0.269208 0.556725 0.033 Uiso 1 1 calc R U . . .
C7 C 0.2634(3) -0.0413(7) 0.4013(6) 0.0289(12) Uani 1 1 d . . . . .
H7A H 0.272312 -0.155511 0.372020 0.035 Uiso 1 1 calc R U . . .
H7B H 0.250084 0.021155 0.298779 0.035 Uiso 1 1 calc R U . . .

loop_
_atom_site_aniso_label
_atom_site_aniso_U_11
_atom_site_aniso_U_22
_atom_site_aniso_U_33
_atom_site_aniso_U_23
_atom_site_aniso_U_13
_atom_site_aniso_U_12
Ge1 0.0289(4) 0.0298(4) 0.0132(3) 0.0036(3) 0.0014(3) -0.0094(3)
I1 0.01939(17) 0.02162(16) 0.02215(16) 0.00068(13) 0.00341(13) -0.00151(13)
I2 0.02729(18) 0.02175(16) 0.01702(15) 0.00415(13) 0.00528(13) 0.00069(14)
F1 0.041(2) 0.064(2) 0.068(3) 0.0026(19) 0.035(2) 0.0049(18)
N1 0.025(2) 0.025(2) 0.028(2) -0.0029(18) 0.0058(19) 0.0053(18)
C1 0.021(3) 0.025(3) 0.020(2) -0.003(2) 0.001(2) -0.004(2)
C2 0.024(3) 0.026(3) 0.034(3) 0.004(2) 0.000(2) 0.000(2)
C3 0.025(3) 0.026(3) 0.051(4) -0.001(3) 0.003(3) 0.005(2)
C4 0.024(3) 0.044(3) 0.037(3) -0.001(3) 0.008(3) 0.001(3)
C5 0.032(3) 0.034(3) 0.035(3) 0.004(2) 0.005(3) -0.003(2)
C6 0.025(3) 0.022(3) 0.034(3) 0.002(2) -0.002(2) 0.000(2)
C7 0.028(3) 0.038(3) 0.020(3) -0.005(2) 0.000(2) -0.008(2)

loop_
_atom_type_symbol
_atom_type_description
_atom_type_scat_dispersion_real
_atom_type_scat_dispersion_imag
_atom_type_scat_source
C C 0.0033 0.0016 'International Tables Vol C Tables 4.2.6.8 and 6.1.1.4'
H H 0.0000 0.0000 'International Tables Vol C Tables 4.2.6.8 and 6.1.1.4'
N N 0.0061 0.0033 'International Tables Vol C Tables 4.2.6.8 and 6.1.1.4'
Ge Ge 0.1547 1.8001 'International Tables Vol C Tables 4.2.6.8 and 6.1.1.4'
I I -0.4742 1.8119 'International Tables Vol C Tables 4.2.6.8 and 6.1.1.4'
F F 0.0171 0.0103 'International Tables Vol C Tables 4.2.6.8 and 6.1.1.4'

loop_
_geom_angle_atom_site_label_1
_geom_angle_atom_site_label_2
_geom_angle_atom_site_label_3
_geom_angle
_geom_angle_site_symmetry_1
_geom_angle_site_symmetry_3
I2 Ge1 I2 180.0 . 3_666
I2 Ge1 I2 88.974(7) . 4_576
I2 Ge1 I2 91.027(7) 3_666 4_576
I2 Ge1 I2 91.026(7) . 2_645
I2 Ge1 I2 88.973(7) 3_666 2_645
I2 Ge1 I2 180.0 4_576 2_645
I2 Ge1 I1 87.671(9) . .
I2 Ge1 I1 92.330(9) 3_666 .
I2 Ge1 I1 88.375(9) 4_576 .
I2 Ge1 I1 91.625(9) 2_645 .
I2 Ge1 I1 92.328(9) . 3_666
I2 Ge1 I1 87.671(9) 3_666 3_666
I2 Ge1 I1 91.624(9) 4_576 3_666
I2 Ge1 I1 88.376(9) 2_645 3_666
I1 Ge1 I1 180.0 . 3_666
Ge1 I2 Ge1 157.493(12) . 2_655
C7 N1 H1A 109.5 . .
C7 N1 H1B 109.5 . .
H1A N1 H1B 109.5 . .
C7 N1 H1C 109.5 . .
H1A N1 H1C 109.5 . .
H1B N1 H1C 109.5 . .
C6 C1 C2 119.3(4) . .
C6 C1 C7 119.8(4) . .
C2 C1 C7 120.9(4) . .
C1 C2 C3 121.0(5) . .
C1 C2 H2A 119.5 . .
C3 C2 H2A 119.5 . .
C4 C3 C2 117.2(5) . .
C4 C3 H3A 121.4 . .
C2 C3 H3A 121.4 . .
C5 C4 F1 118.3(5) . .
C5 C4 C3 123.9(5) . .
F1 C4 C3 117.8(5) . .
C4 C5 C6 117.7(5) . .
C4 C5 H5A 121.2 . .
C6 C5 H5A 121.2 . .
C1 C6 C5 120.9(5) . .
C1 C6 H6A 119.6 . .
C5 C6 H6A 119.6 . .
N1 C7 C1 110.3(4) . .
N1 C7 H7A 109.6 . .
C1 C7 H7A 109.6 . .
N1 C7 H7B 109.6 . .
C1 C7 H7B 109.6 . .
H7A C7 H7B 108.1 . .

loop_
_geom_bond_atom_site_label_1
_geom_bond_atom_site_label_2
_geom_bond_distance
_geom_bond_site_symmetry_2
Ge1 I2 2.9789(4) .
Ge1 I2 2.9789(4) 3_666
Ge1 I2 2.9796(3) 4_576
Ge1 I2 2.9796(3) 2_645
Ge1 I1 2.9970(4) .
Ge1 I1 2.9970(4) 3_666
F1 C4 1.371(6) .
N1 C7 1.504(6) .
N1 H1A 0.9100 .
N1 H1B 0.9100 .
N1 H1C 0.9100 .
C1 C6 1.380(7) .
C1 C2 1.386(7) .
C1 C7 1.506(7) .
C2 C3 1.387(7) .
C2 H2A 0.9500 .
C3 C4 1.379(7) .
C3 H3A 0.9500 .
C4 C5 1.358(7) .
C5 C6 1.393(7) .
C5 H5A 0.9500 .
C6 H6A 0.9500 .
C7 H7A 0.9900 .
C7 H7B 0.9900 .

loop_
_geom_hbond_atom_site_label_D
_geom_hbond_atom_site_label_H
_geom_hbond_atom_site_label_A
_geom_hbond_distance_DH
_geom_hbond_distance_HA
_geom_hbond_distance_DA
_geom_hbond_angle_DHA
_geom_hbond_site_symmetry_A
_geom_hbond_publ_flag
N1 H1A I2 0.91 2.78 3.633(4) 155.8 1_545 yes
N1 H1B I1 0.91 2.92 3.718(4) 146.7 4_566 yes
N1 H1C I1 0.91 2.67 3.566(4) 168.4 . yes

loop_
_geom_torsion_atom_site_label_1
_geom_torsion_atom_site_label_2
_geom_torsion_atom_site_label_3
_geom_torsion_atom_site_label_4
_geom_torsion
_geom_torsion_site_symmetry_1
_geom_torsion_site_symmetry_2
_geom_torsion_site_symmetry_3
_geom_torsion_site_symmetry_4
C6 C1 C2 C3 2.2(8) . . . .
C7 C1 C2 C3 -176.6(5) . . . .
C1 C2 C3 C4 -1.0(8) . . . .
C2 C3 C4 C5 -1.0(9) . . . .
C2 C3 C4 F1 179.4(5) . . . .
F1 C4 C5 C6 -178.8(5) . . . .
C3 C4 C5 C6 1.7(9) . . . .
C2 C1 C6 C5 -1.5(8) . . . .
C7 C1 C6 C5 177.3(5) . . . .
C4 C5 C6 C1 -0.4(8) . . . .
C6 C1 C7 N1 -102.8(5) . . . .
C2 C1 C7 N1 75.9(6) . . . .
